data_4514298
loop_
_publ_author_name
'Nazari, S. Hadi'
'Bourdeau, Jefferson E.'
'Talley, Michael R.'
'Valdivia-Berroeta, Gabriel A.'
'Smith, Stacey J.'
'Michaelis, David J.'

_publ_section_title
;
 Nickel-Catalyzed Suzuki Cross Couplings with Unprotected Allylic Alcohols
 Enabled by Bidentate N-Heterocyclic Carbene (NHC)/Phosphine Ligands
;
_journal_issue 1
_journal_name_full 'ACS Catalysis'
_journal_page_first 86
_journal_paper_doi 10.1021/acscatal.7b03079
_journal_volume 8
_journal_year 2017
_chemical_formula_sum 'C34.67 H38.67 Cl0.67 N1.33 Ni0.67 P0.67'
_chemical_formula_weight 557.42
_space_group_crystal_system monoclinic
_space_group_IT_number 14
_space_group_name_Hall '-P 2yn'
_space_group_name_H-M_alt 'P 1 21/n 1'
_symmetry_space_group_name_Hall '-P 2yn'
_symmetry_space_group_name_H-M 'P 1 21/n 1'
_atom_sites_solution_hydrogens geom
_atom_sites_solution_primary direct
_atom_sites_solution_secondary difmap
_audit_creation_method SHELXL-2016/6
_cell_angle_alpha 90
_cell_angle_beta 97.999(8)
_cell_angle_gamma 90
_cell_formula_units_Z 4
_cell_length_a 13.1807(13)
_cell_length_b 21.777(2)
_cell_length_c 15.5892(17)
_cell_measurement_temperature 100(2)
_cell_volume 4431.1(8)
_computing_structure_refinement 'SHELXL-2016/6 (Sheldrick, 2016)'
_diffrn_ambient_temperature 100(2)
_diffrn_measured_fraction_theta_full 1.000
_diffrn_measured_fraction_theta_max 0.990
_diffrn_measurement_device_type 'Bruker APEX-II CCD'
_diffrn_radiation_type CuK\a
_diffrn_radiation_wavelength 1.54178
_diffrn_reflns_av_R_equivalents 0.1081
_diffrn_reflns_av_unetI/netI 0.0774
_diffrn_reflns_Laue_measured_fraction_full 1.000
_diffrn_reflns_Laue_measured_fraction_max 0.990
_diffrn_reflns_limit_h_max 15
_diffrn_reflns_limit_h_min -13
_diffrn_reflns_limit_k_max 25
_diffrn_reflns_limit_k_min -26
_diffrn_reflns_limit_l_max 18
_diffrn_reflns_limit_l_min -18
_diffrn_reflns_number 50106
_diffrn_reflns_point_group_measured_fraction_full 1.000
_diffrn_reflns_point_group_measured_fraction_max 0.990
_diffrn_reflns_theta_full 67.679
_diffrn_reflns_theta_max 69.215
_diffrn_reflns_theta_min 3.509
_diffrn_source 'Bruker-Nonius FR591 Cu rotating anode'
_exptl_absorpt_coefficient_mu 1.800
_exptl_absorpt_correction_T_max 0.5849
_exptl_absorpt_correction_T_min 0.4138
_exptl_absorpt_correction_type multi-scan
_exptl_absorpt_process_details 'SADABS (Sheldrick, 2009)'
_exptl_crystal_density_diffrn 1.253
_exptl_crystal_density_method 'not measured'
_exptl_crystal_F_000 1776
_exptl_crystal_size_max 0.440
_exptl_crystal_size_mid 0.200
_exptl_crystal_size_min 0.200
_refine_diff_density_max 1.496
_refine_diff_density_min -0.663
_refine_diff_density_rms 0.168
_refine_ls_extinction_method none
_refine_ls_goodness_of_fit_ref 1.869
_refine_ls_hydrogen_treatment constr
_refine_ls_matrix_type full
_refine_ls_number_parameters 522
_refine_ls_number_reflns 8182
_refine_ls_number_restraints 540
_refine_ls_restrained_S_all 1.813
_refine_ls_R_factor_all 0.1346
_refine_ls_R_factor_gt 0.1167
_refine_ls_shift/su_max 0.001
_refine_ls_shift/su_mean 0.000
_refine_ls_structure_factor_coef Fsqd
_refine_ls_weighting_details 'w=1/[\s^2^(Fo^2^)+(0.1000P)^2^] where P=(Fo^2^+2Fc^2^)/3'
_refine_ls_weighting_scheme calc
_refine_ls_wR_factor_gt 0.2832
_refine_ls_wR_factor_ref 0.2925
_reflns_Friedel_coverage 0.000
_reflns_number_gt 6391
_reflns_number_total 8182
_reflns_threshold_expression 'I > 2\s(I)'
_cod_data_source_file cs7b03079_si_002.cif
_cod_data_source_block 17006
_cod_depositor_comments 'Adding full bibliography for 4514298.cif.'
_cod_database_code 4514298
_shelx_shelxl_version_number 2016/6
_shelx_space_group_comment
; 
The symmetry employed for this shelxl refinement is uniquely defined 
by the following loop, which should always be used as a source of 
symmetry information in preference to the above space-group names. 
They are only intended as comments. 
;
_shelx_estimated_absorpt_t_min 0.505
_shelx_estimated_absorpt_t_max 0.715

loop_
_space_group_symop_operation_xyz
'x, y, z'
'-x+1/2, y+1/2, -z+1/2'
'-x, -y, -z'
'x-1/2, -y-1/2, z-1/2'

loop_
_atom_site_label
_atom_site_type_symbol
_atom_site_fract_x
_atom_site_fract_y
_atom_site_fract_z
_atom_site_U_iso_or_equiv
_atom_site_adp_type
_atom_site_occupancy
_atom_site_site_symmetry_order
_atom_site_calc_flag
_atom_site_refinement_flags_posn
_atom_site_refinement_flags_adp
Ni1 Ni 0.57389(7) 0.66467(4) 0.40057(6) 0.0340(3) Uani 1 1 d . .
Cl1 Cl 0.51831(10) 0.64518(6) 0.57375(9) 0.0419(3) Uani 1 1 d . .
C1 C 0.4687(5) 0.7368(3) 0.3966(4) 0.0444(12) Uani 1 1 d . .
H1A H 0.415498 0.738799 0.345146 0.053 Uiso 1 1 calc R U
H1B H 0.442969 0.747032 0.451580 0.053 Uiso 1 1 calc R U
C2 C 0.5650(5) 0.7586(2) 0.3866(4) 0.0431(12) Uani 1 1 d . .
C3 C 0.6451(4) 0.7419(2) 0.4503(4) 0.0405(11) Uani 1 1 d . .
H3A H 0.636774 0.752288 0.510770 0.049 Uiso 1 1 calc R U
H3B H 0.715380 0.749079 0.436791 0.049 Uiso 1 1 calc R U
C4 C 0.5842(6) 0.7897(3) 0.3048(5) 0.0554(15) Uani 1 1 d . .
H4A H 0.585417 0.834275 0.313361 0.083 Uiso 1 1 calc R U
H4B H 0.529538 0.779000 0.257929 0.083 Uiso 1 1 calc R U
H4C H 0.650296 0.776152 0.289452 0.083 Uiso 1 1 calc R U
C5 C 0.4849(4) 0.5973(2) 0.3601(3) 0.0324(9) Uani 1 1 d . .
N1 N 0.5028(3) 0.53760(19) 0.3806(3) 0.0308(8) Uani 1 1 d . .
C6 C 0.4265(4) 0.4991(2) 0.3415(3) 0.0345(10) Uani 1 1 d . .
H6 H 0.423935 0.455644 0.345935 0.041 Uiso 1 1 calc R U
C7 C 0.3577(4) 0.5354(2) 0.2965(3) 0.0355(10) Uani 1 1 d . .
H7 H 0.295764 0.522717 0.262588 0.043 Uiso 1 1 calc R U
N2 N 0.3927(3) 0.5950(2) 0.3081(3) 0.0342(9) Uani 1 1 d . .
C8 C 0.3718(12) 0.5983(5) 0.0806(8) 0.111(5) Uani 1 1 d . .
H8A H 0.330186 0.571069 0.111600 0.166 Uiso 1 1 calc R U
H8B H 0.425510 0.574395 0.058420 0.166 Uiso 1 1 calc R U
H8C H 0.328186 0.617817 0.032174 0.166 Uiso 1 1 calc R U
C9 C 0.4690(7) 0.6953(4) 0.0910(5) 0.0635(18) Uani 1 1 d . .
H9A H 0.492172 0.729839 0.128979 0.095 Uiso 1 1 calc R U
H9B H 0.418535 0.709820 0.043146 0.095 Uiso 1 1 calc R U
H9C H 0.527657 0.677379 0.067693 0.095 Uiso 1 1 calc R U
C10 C 0.4206(5) 0.6473(3) 0.1419(4) 0.0507(14) Uani 1 1 d . .
H10 H 0.476648 0.627384 0.182259 0.061 Uiso 1 1 calc R U
C11 C 0.3294(4) 0.6464(2) 0.2754(4) 0.0354(10) Uani 1 1 d . .
C12 C 0.3414(4) 0.6711(3) 0.1961(4) 0.0391(11) Uani 1 1 d . .
C13 C 0.2751(5) 0.7187(3) 0.1643(4) 0.0450(12) Uani 1 1 d . .
H13 H 0.282091 0.737346 0.110295 0.054 Uiso 1 1 calc R U
C14 C 0.1995(5) 0.7388(3) 0.2112(4) 0.0489(13) Uani 1 1 d . .
H14 H 0.153088 0.769950 0.188162 0.059 Uiso 1 1 calc R U
C15 C 0.1913(5) 0.7140(3) 0.2904(4) 0.0480(13) Uani 1 1 d . .
H15 H 0.139995 0.728941 0.322247 0.058 Uiso 1 1 calc R U
C16 C 0.2570(4) 0.6668(3) 0.3261(4) 0.0415(11) Uani 1 1 d . .
C17 C 0.2516(5) 0.6410(3) 0.4165(4) 0.0478(13) Uani 1 1 d . .
H17 H 0.321502 0.625512 0.439660 0.057 Uiso 1 1 calc R U
C18 C 0.1789(6) 0.5881(4) 0.4164(5) 0.0601(16) Uani 1 1 d . .
H18A H 0.175166 0.575412 0.476189 0.090 Uiso 1 1 calc R U
H18B H 0.203319 0.553735 0.384287 0.090 Uiso 1 1 calc R U
H18C H 0.110778 0.600681 0.388701 0.090 Uiso 1 1 calc R U
C19 C 0.2240(6) 0.6901(4) 0.4787(5) 0.0601(17) Uani 1 1 d . .
H19A H 0.223763 0.672125 0.536253 0.090 Uiso 1 1 calc R U
H19B H 0.155871 0.706587 0.457630 0.090 Uiso 1 1 calc R U
H19C H 0.274578 0.723348 0.482165 0.090 Uiso 1 1 calc R U
C20 C 0.5961(4) 0.5133(2) 0.4318(3) 0.0314(9) Uani 1 1 d . .
H20A H 0.579905 0.474983 0.461267 0.038 Uiso 1 1 calc R U
H20B H 0.623282 0.543493 0.476637 0.038 Uiso 1 1 calc R U
P1 P 0.72371(9) 0.62428(6) 0.39111(8) 0.0316(3) Uani 1 1 d . .
C21 C 0.7323(4) 0.5477(2) 0.3427(3) 0.0335(10) Uani 1 1 d . .
C22 C 0.6760(4) 0.5004(2) 0.3731(3) 0.0326(10) Uani 1 1 d . .
C23 C 0.6867(4) 0.4400(3) 0.3442(4) 0.0383(11) Uani 1 1 d . .
H23 H 0.647991 0.407754 0.364823 0.046 Uiso 1 1 calc R U
C24 C 0.7535(4) 0.4276(3) 0.2860(4) 0.0427(12) Uani 1 1 d . .
H24 H 0.761599 0.386623 0.267236 0.051 Uiso 1 1 calc R U
C25 C 0.8084(5) 0.4741(3) 0.2550(4) 0.0450(12) Uani 1 1 d . .
H25 H 0.853425 0.465202 0.213989 0.054 Uiso 1 1 calc R U
C26 C 0.7987(4) 0.5345(3) 0.2832(4) 0.0408(11) Uani 1 1 d . .
H26 H 0.837334 0.566415 0.261742 0.049 Uiso 1 1 calc R U
C31 C 0.8127(4) 0.6143(2) 0.4911(4) 0.0340(10) Uani 1 1 d . .
C32 C 0.7832(4) 0.6284(3) 0.5685(4) 0.0393(11) Uani 1 1 d . .
H32 H 0.716526 0.644426 0.570667 0.047 Uiso 1 1 calc R U
C33 C 0.8498(5) 0.6195(3) 0.6449(4) 0.0484(13) Uani 1 1 d . .
H33 H 0.828994 0.630107 0.698945 0.058 Uiso 1 1 calc R U
C34 C 0.9452(5) 0.5957(3) 0.6423(4) 0.0472(13) Uani 1 1 d . .
H34 H 0.990784 0.590144 0.694530 0.057 Uiso 1 1 calc R U
C35 C 0.9755(4) 0.5796(3) 0.5642(4) 0.0459(13) Uani 1 1 d . .
H35 H 1.041356 0.562262 0.562835 0.055 Uiso 1 1 calc R U
C36 C 0.9106(4) 0.5886(3) 0.4881(4) 0.0402(11) Uani 1 1 d . .
H36 H 0.931312 0.577622 0.434181 0.048 Uiso 1 1 calc R U
C41 C 0.7915(4) 0.6730(3) 0.3225(4) 0.0385(11) Uani 1 1 d . .
C42 C 0.8717(4) 0.7107(3) 0.3558(4) 0.0441(12) Uani 1 1 d . .
H42 H 0.898983 0.708238 0.415431 0.053 Uiso 1 1 calc R U
C43 C 0.9129(5) 0.7526(3) 0.3016(5) 0.0554(15) Uani 1 1 d . .
H43 H 0.967233 0.778986 0.324884 0.066 Uiso 1 1 calc R U
C44 C 0.8748(6) 0.7558(3) 0.2146(5) 0.0618(16) Uani 1 1 d . .
H44 H 0.903238 0.783889 0.177844 0.074 Uiso 1 1 calc R U
C45 C 0.7952(7) 0.7178(3) 0.1816(5) 0.0594(16) Uani 1 1 d . .
H45 H 0.769401 0.719596 0.121640 0.071 Uiso 1 1 calc R U
C46 C 0.7526(5) 0.6775(3) 0.2342(4) 0.0482(13) Uani 1 1 d . .
H46 H 0.696494 0.652555 0.210667 0.058 Uiso 1 1 calc R U
C1S C 0.1339(8) 0.9306(4) 0.4802(5) 0.0725(19) Uani 1 1 d . U
H1S H 0.095210 0.956463 0.512497 0.087 Uiso 1 1 calc R U
C2S C 0.2295(9) 0.9083(5) 0.5186(6) 0.083(2) Uani 1 1 d . U
H2S H 0.255565 0.918139 0.576902 0.100 Uiso 1 1 calc R U
C3S C 0.2853(8) 0.8712(4) 0.4690(7) 0.077(2) Uani 1 1 d . U
H3S H 0.350187 0.855654 0.493728 0.093 Uiso 1 1 calc R U
C4S C 0.2484(7) 0.8575(4) 0.3872(6) 0.0702(18) Uani 1 1 d . U
H4S H 0.287732 0.832538 0.354231 0.084 Uiso 1 1 calc R U
C5S C 0.1546(7) 0.8786(4) 0.3500(6) 0.0636(17) Uani 1 1 d . U
H5S H 0.129613 0.867961 0.291759 0.076 Uiso 1 1 calc R U
C6S C 0.0960(6) 0.9155(3) 0.3964(5) 0.0565(15) Uani 1 1 d . U
C7S C -0.0056(7) 0.9377(6) 0.3546(7) 0.087(3) Uani 1 1 d . U
H7SA H -0.017467 0.923706 0.294256 0.130 Uiso 1 1 calc R U
H7SB H -0.006918 0.982703 0.356063 0.130 Uiso 1 1 calc R U
H7SC H -0.059353 0.921437 0.385756 0.130 Uiso 1 1 calc R U
C1T C 0.5437(7) 0.8832(4) 0.6088(6) 0.0704(18) Uani 1 1 d . U
H1T H 0.527533 0.843040 0.587434 0.085 Uiso 1 1 calc R U
C2T C 0.5268(7) 0.8996(4) 0.6896(6) 0.0721(19) Uani 1 1 d . U
H2T H 0.499901 0.870539 0.725914 0.086 Uiso 1 1 calc R U
C3T C 0.5488(6) 0.9588(4) 0.7191(6) 0.0660(17) Uani 1 1 d . U
H3T H 0.534454 0.970554 0.774794 0.079 Uiso 1 1 calc R U
C4T C 0.5904(8) 0.9998(4) 0.6695(6) 0.075(2) Uani 1 1 d . U
H4T H 0.606766 1.040139 0.690040 0.090 Uiso 1 1 calc R U
C5T C 0.6082(10) 0.9823(5) 0.5900(7) 0.090(3) Uani 1 1 d . U
H5T H 0.638579 1.011025 0.555425 0.108 Uiso 1 1 calc R U
C6T C 0.5851(9) 0.9264(4) 0.5578(6) 0.078(2) Uani 1 1 d . U
C7T C 0.6028(17) 0.9077(6) 0.4684(8) 0.129(6) Uani 1 1 d . U
H7TA H 0.639528 0.940429 0.442523 0.193 Uiso 1 1 calc R U
H7TB H 0.536753 0.900384 0.432517 0.193 Uiso 1 1 calc R U
H7TC H 0.643686 0.869935 0.471801 0.193 Uiso 1 1 calc R U

loop_
_atom_site_aniso_label
_atom_site_aniso_U_11
_atom_site_aniso_U_22
_atom_site_aniso_U_33
_atom_site_aniso_U_23
_atom_site_aniso_U_13
_atom_site_aniso_U_12
Ni1 0.0255(5) 0.0328(5) 0.0434(5) 0.0013(3) 0.0041(3) 0.0005(3)
Cl1 0.0347(6) 0.0357(6) 0.0564(8) 0.0026(5) 0.0105(5) -0.0001(5)
C1 0.037(3) 0.035(3) 0.060(3) -0.003(2) 0.000(2) 0.007(2)
C2 0.043(3) 0.030(2) 0.056(3) 0.001(2) 0.006(2) 0.000(2)
C3 0.035(3) 0.035(3) 0.051(3) 0.000(2) 0.004(2) 0.000(2)
C4 0.062(4) 0.044(3) 0.059(4) 0.011(3) 0.006(3) 0.001(3)
C5 0.021(2) 0.039(2) 0.038(2) 0.0000(18) 0.0069(17) 0.0035(17)
N1 0.0242(18) 0.034(2) 0.036(2) -0.0013(15) 0.0090(15) -0.0001(15)
C6 0.027(2) 0.034(2) 0.044(3) -0.0062(19) 0.0102(19) -0.0016(18)
C7 0.029(2) 0.037(2) 0.041(3) -0.0017(19) 0.0077(19) 0.0010(18)
N2 0.027(2) 0.038(2) 0.038(2) 0.0007(16) 0.0050(16) 0.0038(16)
C8 0.148(11) 0.095(7) 0.110(8) -0.054(6) 0.089(8) -0.051(7)
C9 0.066(5) 0.063(4) 0.067(4) 0.006(3) 0.026(3) -0.003(3)
C10 0.051(3) 0.058(4) 0.045(3) 0.007(2) 0.014(3) 0.009(3)
C11 0.026(2) 0.036(2) 0.042(2) 0.0009(19) 0.0013(18) 0.0018(19)
C12 0.033(3) 0.041(3) 0.042(3) 0.0003(19) 0.000(2) 0.001(2)
C13 0.039(3) 0.045(3) 0.050(3) 0.004(2) 0.000(2) 0.002(2)
C14 0.038(3) 0.045(3) 0.060(3) 0.006(2) -0.004(2) 0.009(2)
C15 0.032(3) 0.051(3) 0.061(3) 0.000(2) 0.007(2) 0.009(2)
C16 0.027(2) 0.048(3) 0.050(3) 0.004(2) 0.004(2) 0.003(2)
C17 0.035(3) 0.061(3) 0.050(3) 0.006(3) 0.014(2) 0.009(2)
C18 0.053(4) 0.072(4) 0.059(4) 0.005(3) 0.022(3) -0.003(3)
C19 0.053(4) 0.078(4) 0.051(3) 0.000(3) 0.014(3) 0.019(3)
C20 0.029(2) 0.032(2) 0.035(2) 0.0011(17) 0.0095(18) 0.0006(18)
P1 0.0237(6) 0.0345(6) 0.0375(6) 0.0036(4) 0.0073(4) -0.0007(4)
C21 0.023(2) 0.042(2) 0.036(2) 0.0006(18) 0.0070(18) 0.0040(18)
C22 0.026(2) 0.039(2) 0.034(2) -0.0005(18) 0.0073(18) 0.0053(18)
C23 0.029(2) 0.038(2) 0.048(3) -0.002(2) 0.007(2) 0.003(2)
C24 0.031(3) 0.045(3) 0.053(3) -0.008(2) 0.012(2) 0.009(2)
C25 0.035(3) 0.058(3) 0.042(3) -0.003(2) 0.009(2) 0.010(2)
C26 0.028(2) 0.055(3) 0.042(3) 0.005(2) 0.012(2) 0.003(2)
C31 0.025(2) 0.032(2) 0.045(2) 0.0040(18) 0.0042(18) -0.0027(18)
C32 0.033(3) 0.039(3) 0.046(3) 0.001(2) 0.004(2) 0.003(2)
C33 0.044(3) 0.057(3) 0.044(3) -0.005(2) 0.004(2) 0.012(3)
C34 0.039(3) 0.051(3) 0.048(3) -0.002(2) -0.005(2) 0.006(2)
C35 0.029(3) 0.058(3) 0.051(3) 0.002(2) 0.006(2) 0.006(2)
C36 0.027(2) 0.049(3) 0.047(3) 0.002(2) 0.012(2) 0.002(2)
C41 0.031(2) 0.042(3) 0.045(3) 0.006(2) 0.015(2) 0.001(2)
C42 0.031(3) 0.044(3) 0.059(3) 0.005(2) 0.015(2) 0.001(2)
C43 0.038(3) 0.044(3) 0.090(4) 0.008(3) 0.030(3) -0.003(2)
C44 0.067(4) 0.049(3) 0.078(4) 0.021(3) 0.041(3) 0.010(3)
C45 0.072(4) 0.058(4) 0.053(3) 0.018(3) 0.027(3) 0.011(3)
C46 0.050(3) 0.052(3) 0.044(3) 0.010(2) 0.013(2) 0.006(3)
C1S 0.094(5) 0.065(4) 0.060(4) 0.008(3) 0.016(4) -0.008(4)
C2S 0.100(6) 0.079(5) 0.066(5) 0.006(4) -0.003(4) -0.021(4)
C3S 0.069(5) 0.075(5) 0.086(5) 0.026(4) 0.004(4) -0.002(4)
C4S 0.065(4) 0.061(4) 0.087(5) 0.009(3) 0.020(4) 0.005(3)
C5S 0.060(4) 0.057(4) 0.077(4) 0.001(3) 0.020(3) -0.003(3)
C6S 0.052(3) 0.058(4) 0.062(3) 0.015(3) 0.016(3) -0.004(3)
C7S 0.059(4) 0.124(8) 0.079(6) 0.032(5) 0.019(4) 0.008(5)
C1T 0.062(4) 0.060(4) 0.085(4) -0.002(3) -0.004(4) 0.008(3)
C2T 0.064(5) 0.068(4) 0.086(5) 0.013(3) 0.019(4) 0.009(4)
C3T 0.050(4) 0.076(4) 0.071(4) 0.010(3) 0.006(3) 0.011(3)
C4T 0.080(5) 0.067(4) 0.082(5) -0.007(4) 0.024(4) -0.006(4)
C5T 0.117(8) 0.073(5) 0.088(5) -0.007(4) 0.043(6) -0.013(5)
C6T 0.094(6) 0.067(4) 0.075(5) 0.004(3) 0.016(4) 0.018(4)
C7T 0.229(19) 0.079(7) 0.082(6) -0.010(5) 0.036(9) 0.029(9)

loop_
_atom_type_symbol
_atom_type_description
_atom_type_scat_dispersion_real
_atom_type_scat_dispersion_imag
_atom_type_scat_source
C C 0.0181 0.0091 'International Tables Vol C Tables 4.2.6.8 and 6.1.1.4'
H H 0.0000 0.0000 'International Tables Vol C Tables 4.2.6.8 and 6.1.1.4'
N N 0.0311 0.0180 'International Tables Vol C Tables 4.2.6.8 and 6.1.1.4'
P P 0.2955 0.4335 'International Tables Vol C Tables 4.2.6.8 and 6.1.1.4'
Cl Cl 0.3639 0.7018 'International Tables Vol C Tables 4.2.6.8 and 6.1.1.4'
Ni Ni -3.0029 0.5091 'International Tables Vol C Tables 4.2.6.8 and 6.1.1.4'

loop_
_geom_angle_atom_site_label_1
_geom_angle_atom_site_label_2
_geom_angle_atom_site_label_3
_geom_angle
C5 Ni1 C3 169.9(2)
C5 Ni1 C2 134.3(2)
C3 Ni1 C2 39.9(2)
C5 Ni1 C1 101.0(2)
C3 Ni1 C1 70.0(2)
C2 Ni1 C1 39.0(3)
C5 Ni1 P1 100.73(15)
C3 Ni1 P1 89.14(17)
C2 Ni1 P1 115.56(18)
C1 Ni1 P1 154.48(19)
C2 C1 Ni1 69.3(3)
C2 C1 H1A 116.7
Ni1 C1 H1A 116.7
C2 C1 H1B 116.7
Ni1 C1 H1B 116.7
H1A C1 H1B 113.7
C1 C2 C3 116.5(6)
C1 C2 C4 121.2(6)
C3 C2 C4 121.6(6)
C1 C2 Ni1 71.7(3)
C3 C2 Ni1 68.9(3)
C4 C2 Ni1 121.7(5)
C2 C3 Ni1 71.3(3)
C2 C3 H3A 116.5
Ni1 C3 H3A 116.5
C2 C3 H3B 116.5
Ni1 C3 H3B 116.5
H3A C3 H3B 113.5
C2 C4 H4A 109.5
C2 C4 H4B 109.5
H4A C4 H4B 109.5
C2 C4 H4C 109.5
H4A C4 H4C 109.5
H4B C4 H4C 109.5
N1 C5 N2 102.5(4)
N1 C5 Ni1 125.2(4)
N2 C5 Ni1 132.3(4)
C5 N1 C6 112.7(4)
C5 N1 C20 125.5(4)
C6 N1 C20 121.6(4)
C7 C6 N1 105.9(5)
C7 C6 H6 127.1
N1 C6 H6 127.1
C6 C7 N2 107.4(5)
C6 C7 H7 126.3
N2 C7 H7 126.3
C5 N2 C7 111.4(4)
C5 N2 C11 127.1(5)
C7 N2 C11 121.1(4)
C10 C8 H8A 109.5
C10 C8 H8B 109.5
H8A C8 H8B 109.5
C10 C8 H8C 109.5
H8A C8 H8C 109.5
H8B C8 H8C 109.5
C10 C9 H9A 109.5
C10 C9 H9B 109.5
H9A C9 H9B 109.5
C10 C9 H9C 109.5
H9A C9 H9C 109.5
H9B C9 H9C 109.5
C9 C10 C8 109.2(7)
C9 C10 C12 115.4(6)
C8 C10 C12 109.0(7)
C9 C10 H10 107.6
C8 C10 H10 107.6
C12 C10 H10 107.6
C12 C11 C16 123.8(5)
C12 C11 N2 119.1(5)
C16 C11 N2 117.1(5)
C11 C12 C13 117.7(6)
C11 C12 C10 122.5(5)
C13 C12 C10 119.8(5)
C14 C13 C12 120.3(6)
C14 C13 H13 119.9
C12 C13 H13 119.9
C15 C14 C13 120.4(5)
C15 C14 H14 119.8
C13 C14 H14 119.8
C14 C15 C16 121.6(6)
C14 C15 H15 119.2
C16 C15 H15 119.2
C11 C16 C15 116.2(6)
C11 C16 C17 121.9(5)
C15 C16 C17 121.9(6)
C18 C17 C19 109.4(6)
C18 C17 C16 113.1(6)
C19 C17 C16 112.0(6)
C18 C17 H17 107.3
C19 C17 H17 107.3
C16 C17 H17 107.3
C17 C18 H18A 109.5
C17 C18 H18B 109.5
H18A C18 H18B 109.5
C17 C18 H18C 109.5
H18A C18 H18C 109.5
H18B C18 H18C 109.5
C17 C19 H19A 109.5
C17 C19 H19B 109.5
H19A C19 H19B 109.5
C17 C19 H19C 109.5
H19A C19 H19C 109.5
H19B C19 H19C 109.5
N1 C20 C22 109.8(4)
N1 C20 H20A 109.7
C22 C20 H20A 109.7
N1 C20 H20B 109.7
C22 C20 H20B 109.7
H20A C20 H20B 108.2
C41 P1 C31 105.1(3)
C41 P1 C21 102.8(2)
C31 P1 C21 100.0(2)
C41 P1 Ni1 109.06(18)
C31 P1 Ni1 117.96(18)
C21 P1 Ni1 120.00(17)
C26 C21 C22 119.2(5)
C26 C21 P1 122.8(4)
C22 C21 P1 117.8(4)
C21 C22 C23 120.2(5)
C21 C22 C20 121.1(5)
C23 C22 C20 118.5(5)
C24 C23 C22 119.8(5)
C24 C23 H23 120.1
C22 C23 H23 120.1
C25 C24 C23 120.4(5)
C25 C24 H24 119.8
C23 C24 H24 119.8
C24 C25 C26 120.5(5)
C24 C25 H25 119.8
C26 C25 H25 119.8
C21 C26 C25 119.9(5)
C21 C26 H26 120.0
C25 C26 H26 120.0
C32 C31 C36 119.8(5)
C32 C31 P1 120.2(4)
C36 C31 P1 119.9(4)
C31 C32 C33 120.3(5)
C31 C32 H32 119.8
C33 C32 H32 119.8
C34 C33 C32 120.1(6)
C34 C33 H33 119.9
C32 C33 H33 119.9
C33 C34 C35 120.2(6)
C33 C34 H34 119.9
C35 C34 H34 119.9
C36 C35 C34 120.2(5)
C36 C35 H35 119.9
C34 C35 H35 119.9
C35 C36 C31 119.2(5)
C35 C36 H36 120.4
C31 C36 H36 120.4
C42 C41 C46 118.8(5)
C42 C41 P1 122.4(5)
C46 C41 P1 118.3(5)
C41 C42 C43 120.0(6)
C41 C42 H42 120.0
C43 C42 H42 120.0
C44 C43 C42 120.4(7)
C44 C43 H43 119.8
C42 C43 H43 119.8
C45 C44 C43 119.4(6)
C45 C44 H44 120.3
C43 C44 H44 120.3
C46 C45 C44 120.9(7)
C46 C45 H45 119.5
C44 C45 H45 119.5
C45 C46 C41 120.5(7)
C45 C46 H46 119.8
C41 C46 H46 119.8
C6S C1S C2S 120.6(9)
C6S C1S H1S 119.7
C2S C1S H1S 119.7
C3S C2S C1S 118.3(9)
C3S C2S H2S 120.8
C1S C2S H2S 120.8
C4S C3S C2S 120.6(9)
C4S C3S H3S 119.7
C2S C3S H3S 119.7
C3S C4S C5S 121.2(9)
C3S C4S H4S 119.4
C5S C4S H4S 119.4
C4S C5S C6S 120.6(8)
C4S C5S H5S 119.7
C6S C5S H5S 119.7
C1S C6S C5S 118.7(8)
C1S C6S C7S 121.7(9)
C5S C6S C7S 119.5(8)
C6S C7S H7SA 109.5
C6S C7S H7SB 109.5
H7SA C7S H7SB 109.5
C6S C7S H7SC 109.5
H7SA C7S H7SC 109.5
H7SB C7S H7SC 109.5
C2T C1T C6T 118.7(9)
C2T C1T H1T 120.6
C6T C1T H1T 120.6
C1T C2T C3T 119.9(9)
C1T C2T H2T 120.1
C3T C2T H2T 120.1
C4T C3T C2T 120.7(9)
C4T C3T H3T 119.7
C2T C3T H3T 119.7
C3T C4T C5T 118.5(9)
C3T C4T H4T 120.7
C5T C4T H4T 120.7
C6T C5T C4T 122.9(10)
C6T C5T H5T 118.5
C4T C5T H5T 118.5
C5T C6T C1T 119.2(9)
C5T C6T C7T 122.7(11)
C1T C6T C7T 118.1(10)
C6T C7T H7TA 109.5
C6T C7T H7TB 109.5
H7TA C7T H7TB 109.5
C6T C7T H7TC 109.5
H7TA C7T H7TC 109.5
H7TB C7T H7TC 109.5

loop_
_geom_bond_atom_site_label_1
_geom_bond_atom_site_label_2
_geom_bond_distance
Ni1 C5 1.928(5)
Ni1 C3 2.028(6)
Ni1 C2 2.059(6)
Ni1 C1 2.090(6)
Ni1 P1 2.1855(15)
C1 C2 1.385(9)
C1 H1A 0.9900
C1 H1B 0.9900
C2 C3 1.394(8)
C2 C4 1.496(9)
C3 H3A 0.9900
C3 H3B 0.9900
C4 H4A 0.9800
C4 H4B 0.9800
C4 H4C 0.9800
C5 N1 1.353(7)
C5 N2 1.365(7)
N1 C6 1.384(7)
N1 C20 1.468(6)
C6 C7 1.328(8)
C6 H6 0.9500
C7 N2 1.381(7)
C7 H7 0.9500
N2 C11 1.444(7)
C8 C10 1.515(12)
C8 H8A 0.9800
C8 H8B 0.9800
C8 H8C 0.9800
C9 C10 1.506(10)
C9 H9A 0.9800
C9 H9B 0.9800
C9 H9C 0.9800
C10 C12 1.523(9)
C10 H10 1.0000
C11 C12 1.378(8)
C11 C16 1.394(9)
C12 C13 1.401(8)
C13 C14 1.387(10)
C13 H13 0.9500
C14 C15 1.366(10)
C14 H14 0.9500
C15 C16 1.407(8)
C15 H15 0.9500
C16 C17 1.529(9)
C17 C18 1.497(11)
C17 C19 1.521(10)
C17 H17 1.0000
C18 H18A 0.9800
C18 H18B 0.9800
C18 H18C 0.9800
C19 H19A 0.9800
C19 H19B 0.9800
C19 H19C 0.9800
C20 C22 1.514(7)
C20 H20A 0.9900
C20 H20B 0.9900
P1 C41 1.826(5)
P1 C31 1.829(5)
P1 C21 1.840(5)
C21 C26 1.391(8)
C21 C22 1.392(8)
C22 C23 1.403(8)
C23 C24 1.376(8)
C23 H23 0.9500
C24 C25 1.371(10)
C24 H24 0.9500
C25 C26 1.398(9)
C25 H25 0.9500
C26 H26 0.9500
C31 C32 1.354(8)
C31 C36 1.412(8)
C32 C33 1.392(9)
C32 H32 0.9500
C33 C34 1.366(9)
C33 H33 0.9500
C34 C35 1.379(10)
C34 H34 0.9500
C35 C36 1.376(9)
C35 H35 0.9500
C36 H36 0.9500
C41 C42 1.382(9)
C41 C46 1.404(9)
C42 C43 1.404(9)
C42 H42 0.9500
C43 C44 1.381(12)
C43 H43 0.9500
C44 C45 1.378(13)
C44 H44 0.9500
C45 C46 1.373(10)
C45 H45 0.9500
C46 H46 0.9500
C1S C6S 1.372(12)
C1S C2S 1.405(16)
C1S H1S 0.9500
C2S C3S 1.396(16)
C2S H2S 0.9500
C3S C4S 1.335(15)
C3S H3S 0.9500
C4S C5S 1.369(13)
C4S H4S 0.9500
C5S C6S 1.386(12)
C5S H5S 0.9500
C6S C7S 1.487(12)
C7S H7SA 0.9800
C7S H7SB 0.9800
C7S H7SC 0.9800
C1T C2T 1.357(14)
C1T C6T 1.391(15)
C1T H1T 0.9500
C2T C3T 1.385(14)
C2T H2T 0.9500
C3T C4T 1.346(13)
C3T H3T 0.9500
C4T C5T 1.347(14)
C4T H4T 0.9500
C5T C6T 1.336(15)
C5T H5T 0.9500
C6T C7T 1.501(15)
C7T H7TA 0.9800
C7T H7TB 0.9800
C7T H7TC 0.9800
